data_7715006
loop_
_publ_author_name
'Watson, Lachlan J.'
'Hill, Anthony F.'

_publ_section_title
;
 Stable cyclopropenylvinyl ligands <i>via</i> insertion into a transient
 cyclopropenyl metal bond.
;
_journal_issue 8
_journal_name_full 'Dalton transactions (Cambridge, England : 2003)'
_journal_page_first 3629
_journal_page_last 3637
_journal_paper_doi 10.1039/d3dt03997h
_journal_volume 53
_journal_year 2024
_chemical_formula_moiety 'C36 H44 B2 N12 O4 Pt Se2 W2, 2(C H2 Cl2)'
_chemical_formula_sum 'C38 H48 B2 Cl4 N12 O4 Pt Se2 W2'
_chemical_formula_weight 1621.01
_space_group_crystal_system monoclinic
_space_group_IT_number 14
_space_group_name_Hall '-P 2yn'
_space_group_name_H-M_alt 'P 1 21/n 1'
_atom_sites_solution_hydrogens mixed
_audit_block_doi 10.5517/ccdc.csd.cc23fljp
_audit_creation_method SHELXL-2014/7
_audit_update_record
;
2019-08-27 deposited with the CCDC.	2024-01-11 downloaded from the CCDC.
;
_cell_angle_alpha 90
_cell_angle_beta 90.601(2)
_cell_angle_gamma 90
_cell_formula_units_Z 2
_cell_length_a 12.4389(3)
_cell_length_b 13.8519(4)
_cell_length_c 14.2608(3)
_cell_measurement_reflns_used 5246
_cell_measurement_temperature 150.0(1)
_cell_measurement_theta_max 70.4310
_cell_measurement_theta_min 4.4620
_cell_volume 2457.03(11)
_computing_cell_refinement 'CrysAlisPro 1.171.40.36a (Rigaku OD, 2018)'
_computing_data_collection 'CrysAlisPro 1.171.40.36a (Rigaku OD, 2018)'
_computing_data_reduction 'CrysAlisPro 1.171.40.36a (Rigaku OD, 2018)'
_computing_structure_refinement 'SHELXL-2014/7 (Sheldrick, 2014)'
_computing_structure_solution 'SHELXT-2014/7 (Sheldrick, 2014)'
_diffrn_ambient_temperature 150.0(1)
_diffrn_detector_area_resol_mean 8.1297
_diffrn_measured_fraction_theta_full 0.994
_diffrn_measured_fraction_theta_max 0.984
_diffrn_measurement_device_type 'SuperNova, Dual, Cu at home/near, EosS2'
_diffrn_measurement_method '\w scans'
_diffrn_radiation_type CuK\a
_diffrn_radiation_wavelength 1.54184
_diffrn_reflns_av_R_equivalents 0.0365
_diffrn_reflns_av_unetI/netI 0.0416
_diffrn_reflns_Laue_measured_fraction_full 0.994
_diffrn_reflns_Laue_measured_fraction_max 0.984
_diffrn_reflns_limit_h_max 12
_diffrn_reflns_limit_h_min -15
_diffrn_reflns_limit_k_max 16
_diffrn_reflns_limit_k_min -10
_diffrn_reflns_limit_l_max 17
_diffrn_reflns_limit_l_min -17
_diffrn_reflns_number 13477
_diffrn_reflns_point_group_measured_fraction_full 0.994
_diffrn_reflns_point_group_measured_fraction_max 0.984
_diffrn_reflns_theta_full 67.684
_diffrn_reflns_theta_max 70.800
_diffrn_reflns_theta_min 4.450
_diffrn_source 'micro-focus sealed X-ray tube'
_exptl_absorpt_coefficient_mu 17.809
_exptl_absorpt_correction_T_max 1.00000
_exptl_absorpt_correction_T_min 0.63177
_exptl_absorpt_correction_type multi-scan
_exptl_absorpt_process_details
;
CrysAlisPro 1.171.40.36a (Rigaku Oxford Diffraction, 2018)
Empirical absorption correction using spherical harmonics,
 implemented in SCALE3 ABSPACK scaling algorithm.
;
_exptl_crystal_colour red
_exptl_crystal_density_diffrn 2.191
_exptl_crystal_description block
_exptl_crystal_F_000 1528
_exptl_crystal_size_max 0.097
_exptl_crystal_size_mid 0.050
_exptl_crystal_size_min 0.037
_refine_diff_density_max 3.243
_refine_diff_density_min -1.650
_refine_diff_density_rms 0.196
_refine_ls_extinction_method none
_refine_ls_goodness_of_fit_ref 1.041
_refine_ls_hydrogen_treatment mixed
_refine_ls_matrix_type full
_refine_ls_number_parameters 305
_refine_ls_number_reflns 4651
_refine_ls_number_restraints 0
_refine_ls_restrained_S_all 1.041
_refine_ls_R_factor_all 0.0585
_refine_ls_R_factor_gt 0.0434
_refine_ls_shift/su_max 0.001
_refine_ls_shift/su_mean 0.000
_refine_ls_structure_factor_coef Fsqd
_refine_ls_weighting_details 'w=1/[\s^2^(Fo^2^)+(0.0753P)^2^+2.9050P] where P=(Fo^2^+2Fc^2^)/3'
_refine_ls_weighting_scheme calc
_refine_ls_wR_factor_gt 0.1115
_refine_ls_wR_factor_ref 0.1229
_reflns_Friedel_coverage 0.000
_reflns_number_gt 3756
_reflns_number_total 4651
_reflns_threshold_expression 'I > 2\s(I)'
_cod_data_source_file d3dt03997h2.cif
_cod_data_source_block Compound_4
_cod_depositor_comments 'Adding full bibliography for 7715005--7715009.cif.'
_cod_original_cell_volume 2457.04(11)
_cod_original_sg_symbol_H-M 'P 21/n'
_cod_database_code 7715006
_shelx_shelxl_version_number 2014/7
_shelx_space_group_comment
;
The symmetry employed for this shelxl refinement is uniquely defined
by the following loop, which should always be used as a source of
symmetry information in preference to the above space-group names.
They are only intended as comments.
;
_shelx_estimated_absorpt_t_min 0.277
_shelx_estimated_absorpt_t_max 0.559

loop_
_space_group_symop_operation_xyz
'x, y, z'
'-x+1/2, y+1/2, -z+1/2'
'-x, -y, -z'
'x-1/2, -y-1/2, z-1/2'

loop_
_atom_site_label
_atom_site_type_symbol
_atom_site_fract_x
_atom_site_fract_y
_atom_site_fract_z
_atom_site_U_iso_or_equiv
_atom_site_adp_type
_atom_site_occupancy
_atom_site_site_symmetry_order
_atom_site_calc_flag
_atom_site_refinement_flags_posn
_atom_site_refinement_flags_adp
_atom_site_refinement_flags_occupancy
_atom_site_disorder_assembly
_atom_site_disorder_group
Pt1 Pt 0.5000 0.5000 0.5000 0.03677(14) Uani 1 2 d S . P . .
W1 W 0.32465(3) 0.35487(3) 0.55043(2) 0.03623(13) Uani 1 1 d . . . . .
Se1 Se 0.55228(9) 0.48300(8) 0.66569(7) 0.0503(3) Uani 1 1 d . . . . .
Cl2 Cl 0.2716(3) 0.5251(3) 1.1524(2) 0.0801(8) Uani 1 1 d . . . . .
Cl1 Cl 0.1967(4) 0.4724(3) 0.9669(3) 0.1029(12) Uani 1 1 d . . . . .
N3 N 0.2123(5) 0.4589(5) 0.4841(5) 0.0368(14) Uani 1 1 d . . . . .
N6 N 0.2653(5) 0.3018(5) 0.3418(4) 0.0357(13) Uani 1 1 d . . . . .
N4 N 0.1485(5) 0.4310(5) 0.4088(4) 0.0347(13) Uani 1 1 d . . . . .
N2 N 0.1212(5) 0.2589(5) 0.4559(4) 0.0336(13) Uani 1 1 d . . . . .
N5 N 0.3474(5) 0.2988(5) 0.4068(5) 0.0360(13) Uani 1 1 d . . . . .
O1 O 0.4514(6) 0.1815(5) 0.6392(5) 0.0612(18) Uani 1 1 d . . . . .
N1 N 0.1801(6) 0.2575(5) 0.5399(5) 0.0391(14) Uani 1 1 d . . . . .
O2 O 0.2427(6) 0.4076(6) 0.7511(5) 0.0642(19) Uani 1 1 d . . . . .
C12 C 0.0836(7) 0.5047(6) 0.3840(6) 0.0409(18) Uani 1 1 d . . . . .
C6 C 0.0454(7) 0.1502(6) 0.5478(7) 0.0454(19) Uani 1 1 d . . . . .
H6 H -0.0005 0.1030 0.5708 0.055 Uiso 1 1 calc R U . . .
C7 C 0.0399(7) 0.1945(6) 0.4607(6) 0.0407(17) Uani 1 1 d . . . . .
C5 C 0.1350(7) 0.1915(7) 0.5945(6) 0.0436(19) Uani 1 1 d . . . . .
C17 C 0.3001(7) 0.2696(6) 0.2594(6) 0.0423(18) Uani 1 1 d . . . . .
C18 C 0.2299(8) 0.2620(8) 0.1741(6) 0.053(2) Uani 1 1 d . . . . .
H18A H 0.2005 0.1980 0.1701 0.079 Uiso 1 1 calc R U . . .
H18B H 0.2717 0.2749 0.1193 0.079 Uiso 1 1 calc R U . . .
H18C H 0.1725 0.3080 0.1782 0.079 Uiso 1 1 calc R U . . .
C11 C 0.1042(7) 0.5808(6) 0.4441(6) 0.0421(18) Uani 1 1 d . . . . .
H11 H 0.0703 0.6407 0.4440 0.051 Uiso 1 1 calc R U . . .
C1 C 0.4423(7) 0.4181(6) 0.6089(6) 0.0415(18) Uani 1 1 d . . . . .
C10 C 0.1861(6) 0.5501(6) 0.5055(6) 0.0397(17) Uani 1 1 d . . . . .
C3 C 0.2721(7) 0.3881(7) 0.6761(6) 0.048(2) Uani 1 1 d . . . . .
C13 C 0.0059(7) 0.4999(7) 0.3058(7) 0.049(2) Uani 1 1 d . . . . .
H13A H 0.0434 0.5045 0.2475 0.073 Uiso 1 1 calc R U . . .
H13B H -0.0441 0.5524 0.3106 0.073 Uiso 1 1 calc R U . . .
H13C H -0.0322 0.4397 0.3082 0.073 Uiso 1 1 calc R U . . .
C8 C -0.0366(8) 0.1754(7) 0.3821(7) 0.052(2) Uani 1 1 d . . . . .
H8A H -0.0718 0.2345 0.3644 0.077 Uiso 1 1 calc R U . . .
H8B H -0.0894 0.1293 0.4016 0.077 Uiso 1 1 calc R U . . .
H8C H 0.0018 0.1503 0.3294 0.077 Uiso 1 1 calc R U . . .
C15 C 0.4328(7) 0.2628(6) 0.3639(6) 0.0422(18) Uani 1 1 d . . . . .
C14 C 0.5366(7) 0.2426(7) 0.4145(7) 0.052(2) Uani 1 1 d . . . . .
H14A H 0.5567 0.2978 0.4515 0.077 Uiso 1 1 calc R U . . .
H14B H 0.5918 0.2294 0.3697 0.077 Uiso 1 1 calc R U . . .
H14C H 0.5279 0.1877 0.4548 0.077 Uiso 1 1 calc R U . . .
C2 C 0.4062(7) 0.2432(7) 0.6056(6) 0.047(2) Uani 1 1 d . . . . .
C9 C 0.2383(8) 0.6033(7) 0.5820(7) 0.050(2) Uani 1 1 d . . . . .
H9A H 0.2278 0.5695 0.6399 0.075 Uiso 1 1 calc R U . . .
H9B H 0.2076 0.6667 0.5862 0.075 Uiso 1 1 calc R U . . .
H9C H 0.3139 0.6086 0.5699 0.075 Uiso 1 1 calc R U . . .
C16 C 0.4068(7) 0.2443(6) 0.2702(6) 0.0444(19) Uani 1 1 d . . . . .
H16 H 0.4521 0.2200 0.2244 0.053 Uiso 1 1 calc R U . . .
C4 C 0.1764(8) 0.1649(7) 0.6885(7) 0.051(2) Uani 1 1 d . . . . .
H4A H 0.2308 0.1162 0.6825 0.077 Uiso 1 1 calc R U . . .
H4B H 0.1187 0.1404 0.7257 0.077 Uiso 1 1 calc R U . . .
H4C H 0.2068 0.2209 0.7184 0.077 Uiso 1 1 calc R U . . .
B1 B 0.1505(8) 0.3274(7) 0.3737(6) 0.0368(18) Uani 1 1 d . . . . .
C19 C 0.1842(12) 0.5474(10) 1.0583(9) 0.077(3) Uani 1 1 d . . . . .
H19A H 0.1110 0.5435 1.0807 0.093 Uiso 1 1 calc R U . . .
H19B H 0.1958 0.6129 1.0367 0.093 Uiso 1 1 calc R U . . .
H1 H 0.112(9) 0.304(8) 0.311(9) 0.07(3) Uiso 1 1 d . . . . .

loop_
_atom_site_aniso_label
_atom_site_aniso_U_11
_atom_site_aniso_U_22
_atom_site_aniso_U_33
_atom_site_aniso_U_23
_atom_site_aniso_U_13
_atom_site_aniso_U_12
Pt1 0.0389(3) 0.0432(3) 0.0282(2) 0.00261(17) -0.00038(17) 0.00232(18)
W1 0.0380(2) 0.0439(2) 0.02677(19) 0.00185(13) -0.00120(13) 0.00253(14)
Se1 0.0585(6) 0.0579(6) 0.0341(5) 0.0064(4) -0.0105(4) -0.0117(4)
Cl2 0.088(2) 0.0809(19) 0.0712(19) 0.0048(15) -0.0164(16) -0.0123(16)
Cl1 0.142(4) 0.090(2) 0.077(2) -0.0223(19) 0.007(2) -0.020(2)
N3 0.034(3) 0.046(4) 0.031(3) -0.002(3) -0.001(3) 0.002(3)
N6 0.042(3) 0.042(4) 0.023(3) -0.002(3) 0.001(2) 0.002(3)
N4 0.036(3) 0.043(3) 0.025(3) 0.002(3) -0.001(2) 0.003(3)
N2 0.033(3) 0.040(3) 0.028(3) 0.002(3) 0.003(2) 0.004(3)
N5 0.037(3) 0.039(3) 0.033(3) 0.001(3) 0.000(2) 0.003(3)
O1 0.064(4) 0.060(4) 0.059(4) 0.018(3) -0.021(3) 0.006(3)
N1 0.045(4) 0.047(4) 0.025(3) 0.007(3) 0.001(3) 0.004(3)
O2 0.066(4) 0.095(6) 0.032(3) 0.001(3) 0.006(3) 0.003(4)
C12 0.038(4) 0.048(5) 0.036(4) 0.005(3) 0.006(3) 0.005(3)
C6 0.047(5) 0.045(5) 0.044(5) 0.001(4) 0.013(4) -0.004(4)
C7 0.045(4) 0.042(4) 0.035(4) -0.005(3) 0.002(3) 0.004(3)
C5 0.050(5) 0.055(5) 0.026(4) 0.007(3) 0.009(3) 0.011(4)
C17 0.050(5) 0.042(4) 0.034(4) -0.003(3) 0.007(3) 0.001(4)
C18 0.068(6) 0.066(6) 0.025(4) -0.011(4) 0.006(4) -0.002(5)
C11 0.044(4) 0.039(4) 0.043(4) 0.006(3) 0.011(3) 0.005(3)
C1 0.050(5) 0.045(4) 0.029(4) 0.009(3) 0.000(3) 0.001(4)
C10 0.038(4) 0.045(4) 0.036(4) 0.000(3) 0.015(3) 0.001(3)
C3 0.046(5) 0.063(6) 0.035(5) 0.005(4) -0.004(4) -0.002(4)
C13 0.040(4) 0.054(5) 0.053(5) 0.010(4) -0.011(4) 0.002(4)
C8 0.052(5) 0.053(5) 0.050(5) -0.009(4) 0.000(4) -0.001(4)
C15 0.048(5) 0.038(4) 0.040(4) -0.004(3) 0.009(4) 0.002(3)
C14 0.045(5) 0.053(5) 0.057(6) -0.001(4) 0.003(4) 0.009(4)
C2 0.049(5) 0.060(5) 0.034(4) 0.000(4) -0.001(4) 0.001(4)
C9 0.054(5) 0.051(5) 0.046(5) -0.013(4) 0.007(4) -0.001(4)
C16 0.049(5) 0.047(4) 0.038(4) -0.002(3) 0.016(4) 0.002(4)
C4 0.053(5) 0.063(6) 0.038(5) 0.011(4) 0.000(4) 0.002(4)
B1 0.042(5) 0.041(4) 0.027(4) 0.002(3) -0.001(3) 0.005(4)
C19 0.089(9) 0.077(8) 0.066(8) 0.002(6) -0.003(6) 0.007(7)

loop_
_atom_type_symbol
_atom_type_description
_atom_type_scat_dispersion_real
_atom_type_scat_dispersion_imag
_atom_type_scat_source
C C 0.0181 0.0091 'International Tables Vol C Tables 4.2.6.8 and 6.1.1.4'
H H 0.0000 0.0000 'International Tables Vol C Tables 4.2.6.8 and 6.1.1.4'
B B 0.0090 0.0039 'International Tables Vol C Tables 4.2.6.8 and 6.1.1.4'
Cl Cl 0.3639 0.7018 'International Tables Vol C Tables 4.2.6.8 and 6.1.1.4'
N N 0.0311 0.0180 'International Tables Vol C Tables 4.2.6.8 and 6.1.1.4'
O O 0.0492 0.0322 'International Tables Vol C Tables 4.2.6.8 and 6.1.1.4'
Pt Pt -4.5932 6.9264 'International Tables Vol C Tables 4.2.6.8 and 6.1.1.4'
Se Se -0.7943 1.1372 'International Tables Vol C Tables 4.2.6.8 and 6.1.1.4'
W W -5.4734 5.5774 'International Tables Vol C Tables 4.2.6.8 and 6.1.1.4'

loop_
_citation_id
_citation_doi
_citation_year
1 10.1039/C9CC07757J 2019

loop_
_geom_angle_atom_site_label_1
_geom_angle_atom_site_label_2
_geom_angle_atom_site_label_3
_geom_angle
_geom_angle_site_symmetry_1
_geom_angle_site_symmetry_3
_geom_angle_publ_flag
C1 Pt1 C1 180.0 3_666 . ?
C1 Pt1 Se1 133.5(2) 3_666 . ?
C1 Pt1 Se1 46.5(2) . . ?
C1 Pt1 Se1 46.5(2) 3_666 3_666 ?
C1 Pt1 Se1 133.5(2) . 3_666 ?
Se1 Pt1 Se1 180.0 . 3_666 ?
C1 Pt1 W1 142.7(2) 3_666 . ?
C1 Pt1 W1 37.3(2) . . ?
Se1 Pt1 W1 83.86(2) . . ?
Se1 Pt1 W1 96.15(2) 3_666 . ?
C1 Pt1 W1 37.3(2) 3_666 3_666 ?
C1 Pt1 W1 142.7(2) . 3_666 ?
Se1 Pt1 W1 96.14(2) . 3_666 ?
Se1 Pt1 W1 83.85(2) 3_666 3_666 ?
W1 Pt1 W1 180.0 . 3_666 ?
C1 W1 C3 75.7(4) . . ?
C1 W1 C2 78.4(4) . . ?
C3 W1 C2 89.7(4) . . ?
C1 W1 N5 117.7(3) . . ?
C3 W1 N5 166.5(3) . . ?
C2 W1 N5 91.3(3) . . ?
C1 W1 N3 111.7(3) . . ?
C3 W1 N3 91.3(3) . . ?
C2 W1 N3 169.8(3) . . ?
N5 W1 N3 85.4(2) . . ?
C1 W1 N1 157.0(3) . . ?
C3 W1 N1 85.9(3) . . ?
C2 W1 N1 88.0(3) . . ?
N5 W1 N1 80.6(2) . . ?
N3 W1 N1 82.0(2) . . ?
C1 W1 Pt1 41.3(2) . . ?
C3 W1 Pt1 107.7(3) . . ?
C2 W1 Pt1 103.9(3) . . ?
N5 W1 Pt1 85.10(17) . . ?
N3 W1 Pt1 85.43(18) . . ?
N1 W1 Pt1 161.67(16) . . ?
C1 Se1 Pt1 55.2(2) . . ?
C10 N3 N4 107.5(7) . . ?
C10 N3 W1 132.1(6) . . ?
N4 N3 W1 120.3(5) . . ?
C17 N6 N5 109.7(7) . . ?
C17 N6 B1 130.2(7) . . ?
N5 N6 B1 119.5(6) . . ?
C12 N4 N3 109.2(7) . . ?
C12 N4 B1 129.9(7) . . ?
N3 N4 B1 120.5(6) . . ?
C7 N2 N1 109.5(6) . . ?
C7 N2 B1 128.5(7) . . ?
N1 N2 B1 122.1(6) . . ?
C15 N5 N6 107.1(7) . . ?
C15 N5 W1 132.0(6) . . ?
N6 N5 W1 120.8(5) . . ?
C5 N1 N2 107.0(7) . . ?
C5 N1 W1 135.6(6) . . ?
N2 N1 W1 117.4(5) . . ?
N4 C12 C11 108.0(8) . . ?
N4 C12 C13 123.5(8) . . ?
C11 C12 C13 128.5(8) . . ?
C7 C6 C5 105.9(8) . . ?
C7 C6 H6 127.0 . . ?
C5 C6 H6 127.0 . . ?
N2 C7 C6 107.9(7) . . ?
N2 C7 C8 123.6(8) . . ?
C6 C7 C8 128.5(8) . . ?
N1 C5 C6 109.7(7) . . ?
N1 C5 C4 123.9(9) . . ?
C6 C5 C4 126.3(8) . . ?
N6 C17 C16 108.0(8) . . ?
N6 C17 C18 123.3(8) . . ?
C16 C17 C18 128.8(8) . . ?
C17 C18 H18A 109.5 . . ?
C17 C18 H18B 109.5 . . ?
H18A C18 H18B 109.5 . . ?
C17 C18 H18C 109.5 . . ?
H18A C18 H18C 109.5 . . ?
H18B C18 H18C 109.5 . . ?
C12 C11 C10 106.6(8) . . ?
C12 C11 H11 126.7 . . ?
C10 C11 H11 126.7 . . ?
Se1 C1 W1 177.8(5) . . ?
Se1 C1 Pt1 78.3(3) . . ?
W1 C1 Pt1 101.4(4) . . ?
N3 C10 C11 108.7(8) . . ?
N3 C10 C9 122.5(8) . . ?
C11 C10 C9 128.8(8) . . ?
O2 C3 W1 178.9(8) . . ?
C12 C13 H13A 109.5 . . ?
C12 C13 H13B 109.5 . . ?
H13A C13 H13B 109.5 . . ?
C12 C13 H13C 109.5 . . ?
H13A C13 H13C 109.5 . . ?
H13B C13 H13C 109.5 . . ?
C7 C8 H8A 109.5 . . ?
C7 C8 H8B 109.5 . . ?
H8A C8 H8B 109.5 . . ?
C7 C8 H8C 109.5 . . ?
H8A C8 H8C 109.5 . . ?
H8B C8 H8C 109.5 . . ?
N5 C15 C16 109.4(8) . . ?
N5 C15 C14 122.5(8) . . ?
C16 C15 C14 128.1(8) . . ?
C15 C14 H14A 109.5 . . ?
C15 C14 H14B 109.5 . . ?
H14A C14 H14B 109.5 . . ?
C15 C14 H14C 109.5 . . ?
H14A C14 H14C 109.5 . . ?
H14B C14 H14C 109.5 . . ?
O1 C2 W1 177.9(9) . . ?
C10 C9 H9A 109.5 . . ?
C10 C9 H9B 109.5 . . ?
H9A C9 H9B 109.5 . . ?
C10 C9 H9C 109.5 . . ?
H9A C9 H9C 109.5 . . ?
H9B C9 H9C 109.5 . . ?
C17 C16 C15 105.9(7) . . ?
C17 C16 H16 127.1 . . ?
C15 C16 H16 127.1 . . ?
C5 C4 H4A 109.5 . . ?
C5 C4 H4B 109.5 . . ?
H4A C4 H4B 109.5 . . ?
C5 C4 H4C 109.5 . . ?
H4A C4 H4C 109.5 . . ?
H4B C4 H4C 109.5 . . ?
N4 B1 N6 109.4(7) . . ?
N4 B1 N2 108.8(6) . . ?
N6 B1 N2 107.9(6) . . ?
N4 B1 H1 124(6) . . ?
N6 B1 H1 95(6) . . ?
N2 B1 H1 110(6) . . ?
Cl1 C19 Cl2 115.3(8) . . ?
Cl1 C19 H19A 108.5 . . ?
Cl2 C19 H19A 108.5 . . ?
Cl1 C19 H19B 108.5 . . ?
Cl2 C19 H19B 108.5 . . ?
H19A C19 H19B 107.5 . . ?

loop_
_geom_bond_atom_site_label_1
_geom_bond_atom_site_label_2
_geom_bond_distance
_geom_bond_site_symmetry_2
_geom_bond_publ_flag
Pt1 C1 2.058(8) 3_666 ?
Pt1 C1 2.058(8) . ?
Pt1 Se1 2.4554(9) . ?
Pt1 Se1 2.4554(9) 3_666 ?
Pt1 W1 3.0576(4) . ?
Pt1 W1 3.0576(4) 3_666 ?
W1 C1 1.892(9) . ?
W1 C3 1.968(9) . ?
W1 C2 2.006(10) . ?
W1 N5 2.212(7) . ?
W1 N3 2.213(7) . ?
W1 N1 2.251(7) . ?
Se1 C1 1.820(9) . ?
Cl2 C19 1.745(13) . ?
Cl1 C19 1.676(14) . ?
N3 C10 1.341(11) . ?
N3 N4 1.384(9) . ?
N6 C17 1.334(10) . ?
N6 N5 1.373(9) . ?
N6 B1 1.544(11) . ?
N4 C12 1.348(11) . ?
N4 B1 1.520(11) . ?
N2 C7 1.351(11) . ?
N2 N1 1.397(9) . ?
N2 B1 1.554(11) . ?
N5 C15 1.329(11) . ?
O1 C2 1.127(12) . ?
N1 C5 1.330(11) . ?
O2 C3 1.166(12) . ?
C12 C11 1.381(13) . ?
C12 C13 1.469(12) . ?
C6 C7 1.387(12) . ?
C6 C5 1.413(13) . ?
C6 H6 0.9300 . ?
C7 C8 1.487(12) . ?
C5 C4 1.477(11) . ?
C17 C16 1.379(13) . ?
C17 C18 1.493(12) . ?
C18 H18A 0.9600 . ?
C18 H18B 0.9600 . ?
C18 H18C 0.9600 . ?
C11 C10 1.402(13) . ?
C11 H11 0.9300 . ?
C10 C9 1.462(12) . ?
C13 H13A 0.9600 . ?
C13 H13B 0.9600 . ?
C13 H13C 0.9600 . ?
C8 H8A 0.9600 . ?
C8 H8B 0.9600 . ?
C8 H8C 0.9600 . ?
C15 C16 1.395(12) . ?
C15 C14 1.499(13) . ?
C14 H14A 0.9600 . ?
C14 H14B 0.9600 . ?
C14 H14C 0.9600 . ?
C9 H9A 0.9600 . ?
C9 H9B 0.9600 . ?
C9 H9C 0.9600 . ?
C16 H16 0.9300 . ?
C4 H4A 0.9600 . ?
C4 H4B 0.9600 . ?
C4 H4C 0.9600 . ?
B1 H1 1.07(12) . ?
C19 H19A 0.9700 . ?
C19 H19B 0.9700 . ?
